data_2204673
loop_
_publ_author_name
'Beckmann, Jens'
'Dakternieks, Dainis'
'Duthie, Andrew'
'Mitchell, Cassandra'

_publ_section_title
;
 Dibromodiphenyltellurium(IV)
;
_journal_issue 12
_journal_name_full 'Acta Crystallographica Section E'
_journal_page_first o2511
_journal_page_last o2512
_journal_paper_doi 10.1107/S1600536804028284
_journal_volume 60
_journal_year 2004
_chemical_formula_iupac 'C12 H10 Br2 Te'
_chemical_formula_moiety 'C12 H10 Br2 Te'
_chemical_formula_sum 'C12 H10 Br2 Te'
_chemical_formula_weight 441.62
_chemical_name_common 'Diphenyltellurium dibromide'
_chemical_name_systematic
;
Dibromodiphenyltellurium
;
_space_group_IT_number 80
_symmetry_cell_setting tetragonal
_symmetry_space_group_name_Hall 'I 4bw'
_symmetry_space_group_name_H-M 'I 41'
_atom_sites_solution_hydrogens geom
_atom_sites_solution_primary direct
_atom_sites_solution_secondary difmap
_audit_creation_method SHELXL-97
_cell_angle_alpha 90.00
_cell_angle_beta 90.00
_cell_angle_gamma 90.00
_cell_formula_units_Z 4
_cell_length_a 11.4345(7)
_cell_length_b 11.4345(7)
_cell_length_c 9.8068(12)
_cell_measurement_reflns_used 2187
_cell_measurement_temperature 295(2)
_cell_measurement_theta_max 27.38
_cell_measurement_theta_min 2.52
_cell_volume 1282.22(19)
_computing_cell_refinement SMART
_computing_data_collection 'SMART (Bruker, 2000)'
_computing_data_reduction 'SAINT (Bruker, 2000)'
_computing_molecular_graphics 'DIAMOND (Brandenburg, 1996)'
_computing_publication_material SHELXL97
_computing_structure_refinement 'SHELXL97 (Sheldrick, 1997)'
_computing_structure_solution 'SHELXS97 (Sheldrick, 1997)'
_diffrn_ambient_temperature 295(2)
_diffrn_measured_fraction_theta_full 0.990
_diffrn_measured_fraction_theta_max 0.990
_diffrn_measurement_device_type 'Bruker SMART CCD area-detector'
_diffrn_measurement_method '\f and \w'
_diffrn_radiation_monochromator graphite
_diffrn_radiation_source 'fine-focus sealed tube'
_diffrn_radiation_type MoK\a
_diffrn_radiation_wavelength 0.71073
_diffrn_reflns_av_R_equivalents 0.0272
_diffrn_reflns_av_sigmaI/netI 0.0382
_diffrn_reflns_limit_h_max 8
_diffrn_reflns_limit_h_min -14
_diffrn_reflns_limit_k_max 14
_diffrn_reflns_limit_k_min -14
_diffrn_reflns_limit_l_max 12
_diffrn_reflns_limit_l_min -12
_diffrn_reflns_number 3889
_diffrn_reflns_theta_full 27.42
_diffrn_reflns_theta_max 27.42
_diffrn_reflns_theta_min 2.52
_exptl_absorpt_coefficient_mu 8.518
_exptl_absorpt_correction_T_max 0.050
_exptl_absorpt_correction_T_min 0.043
_exptl_absorpt_correction_type multi-scan
_exptl_absorpt_process_details '(SADABS; Bruker, 2000)'
_exptl_crystal_colour yellow
_exptl_crystal_density_diffrn 2.288
_exptl_crystal_density_method 'not measured'
_exptl_crystal_description block
_exptl_crystal_F_000 816
_exptl_crystal_size_max 0.40
_exptl_crystal_size_mid 0.35
_exptl_crystal_size_min 0.35
_refine_diff_density_max 0.735
_refine_diff_density_min -0.310
_refine_ls_abs_structure_details 'Flack (1983)'
_refine_ls_abs_structure_Flack 0.069(16)
_refine_ls_extinction_method none
_refine_ls_goodness_of_fit_ref 1.059
_refine_ls_hydrogen_treatment constr
_refine_ls_matrix_type full
_refine_ls_number_parameters 69
_refine_ls_number_reflns 1419
_refine_ls_number_restraints 1
_refine_ls_restrained_S_all 1.058
_refine_ls_R_factor_all 0.0314
_refine_ls_R_factor_gt 0.0287
_refine_ls_shift/su_max 0.000
_refine_ls_shift/su_mean 0.000
_refine_ls_structure_factor_coef Fsqd
_refine_ls_weighting_details 'calc w=1/[\s^2^(Fo^2^)+(0.0337P)^2^] where P = (Fo^2^+2Fc^2^)/3'
_refine_ls_weighting_scheme calc
_refine_ls_wR_factor_gt 0.0693
_refine_ls_wR_factor_ref 0.0700
_reflns_number_gt 1323
_reflns_number_total 1419
_reflns_threshold_expression I>2\s(I)
_cod_data_source_file dn6177.cif
_cod_data_source_block I
_cod_depositor_comments
;
The following automatic conversions were performed:
'_symmetry_cell_setting' value 'Tetragonal' changed to 'tetragonal'
according to '/home/saulius/struct/CIF-dictionaries/cif_core.dic'
dictionary named 'cif_core.dic' version 2.4.1 from 2010-06-29.

Automatic conversion script
Id: cif_fix_enum 1527 2010-12-29 10:47:43Z saulius 

The following automatic conversions were performed:

'_symmetry_cell_setting' value 'Tetragonal' changed to 'tetragonal'
according to /home/saulius/struct/CIF-dictionaries/cif_core.dic
dictionary named 'cif_core.dic' version 2.4.1 from 2010-06-29.

Automatic conversion script
Id: cif_fix_values 1715 2011-07-08 13:25:40Z adriana 
;
_cod_database_code 2204673
_cod_database_fobs_code 2204673

loop_
_symmetry_equiv_pos_as_xyz
'x, y, z'
'-x+1/2, -y+1/2, z+1/2'
'-y, x+1/2, z+1/4'
'y+1/2, -x, z+3/4'
'x+1/2, y+1/2, z+1/2'
'-x+1, -y+1, z+1'
'-y+1/2, x+1, z+3/4'
'y+1, -x+1/2, z+5/4'

loop_
_atom_site_label
_atom_site_fract_x
_atom_site_fract_y
_atom_site_fract_z
_atom_site_U_iso_or_equiv
_atom_site_adp_type
_atom_site_calc_flag
_atom_site_refinement_flags
_atom_site_occupancy
_atom_site_type_symbol
C1 -0.0041(4) 0.3605(4) 0.1772(5) 0.0347(10) Uani d . 1 C
C2 -0.0883(5) 0.2761(4) 0.1666(5) 0.0418(12) Uani d . 1 C
H2 -0.1455 0.2808 0.0994 0.050 Uiso calc R 1 H
C3 -0.0870(5) 0.1822(4) 0.2591(6) 0.0512(13) Uani d . 1 C
H3 -0.1433 0.1237 0.2530 0.061 Uiso calc R 1 H
C4 -0.0043(6) 0.1769(4) 0.3563(6) 0.0530(15) Uani d . 1 C
H4 -0.0045 0.1146 0.4171 0.064 Uiso calc R 1 H
C5 0.0807(6) 0.2617(5) 0.3681(6) 0.0511(13) Uani d . 1 C
H5 0.1376 0.2561 0.4355 0.061 Uiso calc R 1 H
C6 0.0804(4) 0.3546(4) 0.2790(6) 0.0420(10) Uani d . 1 C
H6 0.1364 0.4132 0.2868 0.050 Uiso calc R 1 H
Br 0.23428(5) 0.49056(5) 0.02656(6) 0.06433(19) Uani d . 1 Br
Te 0.0000 0.5000 0.03297(5) 0.03859(13) Uani d S 1 Te

loop_
_atom_site_aniso_label
_atom_site_aniso_U_11
_atom_site_aniso_U_22
_atom_site_aniso_U_33
_atom_site_aniso_U_12
_atom_site_aniso_U_13
_atom_site_aniso_U_23
C1 0.036(3) 0.029(2) 0.039(2) 0.0042(18) 0.0033(18) -0.0041(17)
C2 0.040(3) 0.039(3) 0.046(3) -0.001(2) 0.001(2) -0.006(2)
C3 0.063(3) 0.030(2) 0.060(4) -0.012(2) 0.006(3) -0.005(2)
C4 0.074(4) 0.030(3) 0.055(3) 0.003(3) 0.002(3) 0.010(2)
C5 0.058(4) 0.044(3) 0.051(3) 0.007(3) -0.008(3) 0.001(2)
C6 0.042(2) 0.032(2) 0.052(3) -0.0039(18) -0.001(3) -0.004(2)
Br 0.0488(3) 0.0730(4) 0.0712(4) 0.0032(3) 0.0233(3) -0.0011(4)
Te 0.0419(2) 0.0372(2) 0.0366(2) -0.00096(17) 0.000 0.000

loop_
_atom_type_symbol
_atom_type_description
_atom_type_scat_dispersion_real
_atom_type_scat_dispersion_imag
_atom_type_scat_source
C C 0.0033 0.0016 'International Tables Vol C Tables 4.2.6.8 and 6.1.1.4'
H H 0.0000 0.0000 'International Tables Vol C Tables 4.2.6.8 and 6.1.1.4'
Br Br -0.2901 2.4595 'International Tables Vol C Tables 4.2.6.8 and 6.1.1.4'
Te Te -0.5308 1.6751 'International Tables Vol C Tables 4.2.6.8 and 6.1.1.4'

loop_
_geom_angle_atom_site_label_1
_geom_angle_atom_site_label_2
_geom_angle_atom_site_label_3
_geom_angle_site_symmetry_1
_geom_angle_site_symmetry_3
_geom_angle
_geom_angle_publ_flag
Br Te Br . 6_454 177.31(3) yes
C1 Te Br . . 90.42(12) yes
C1 Te Br 6_454 . 91.36(12) yes
C1 Te C1 6_454 . 96.9(3) yes
C2 C1 C6 . . 120.7(5) no
C2 C1 Te . . 119.5(4) no
C6 C1 Te . . 119.8(3) no
C1 C2 C3 . . 118.8(5) no
C1 C2 H2 . . 120.6 no
C3 C2 H2 . . 120.6 no
C4 C3 C2 . . 119.9(5) no
C4 C3 H3 . . 120.0 no
C2 C3 H3 . . 120.0 no
C3 C4 C5 . . 121.6(5) no
C3 C4 H4 . . 119.2 no
C5 C4 H4 . . 119.2 no
C6 C5 C4 . . 119.3(5) no
C6 C5 H5 . . 120.4 no
C4 C5 H5 . . 120.4 no
C5 C6 C1 . . 119.6(4) no
C5 C6 H6 . . 120.2 no
C1 C6 H6 . . 120.2 no
C1 Te Br 6_454 6_454 90.42(12) no
C1 Te Br . 6_454 91.36(12) no

loop_
_geom_bond_atom_site_label_1
_geom_bond_atom_site_label_2
_geom_bond_site_symmetry_2
_geom_bond_distance
_geom_bond_publ_flag
Te Br . 2.6818(6) yes
Te C1 . 2.133(5) yes
C1 C2 . 1.367(7) no
C1 C6 . 1.391(7) no
C2 C3 . 1.406(7) no
C2 H2 . 0.9300 no
C3 C4 . 1.344(8) no
C3 H3 . 0.9300 no
C4 C5 . 1.377(8) no
C4 H4 . 0.9300 no
C5 C6 . 1.376(7) no
C5 H5 . 0.9300 no
C6 H6 . 0.9300 no
Te C1 6_454 2.133(5) no
Te Br 6_454 2.6818(6) no
